data_2206633
loop_
_publ_author_name
'Lin, Zhi-Dong'
'Lin, Zhi-Dong'
'Li, Xing'
'Huang, Ya-min'

_publ_section_title
;
 2-Methoxy-4-(phenyliminomethyl)phenol
;
_journal_coeditor_code BT6708
_journal_issue 9
_journal_name_full 'Acta Crystallographica Section E'
_journal_page_first o3032
_journal_page_last o3033
_journal_paper_doi 10.1107/S1600536805026164
_journal_volume 61
_journal_year 2005
_chemical_formula_iupac 'C14 H13 N O2'
_chemical_formula_moiety 'C14 H13 N O2'
_chemical_formula_sum 'C14 H13 N O2'
_chemical_formula_weight 227.25
_chemical_name_systematic
;
2-Methoxy-4-(phenyliminomethyl)phenol
;
_space_group_IT_number 20
_symmetry_cell_setting orthorhombic
_symmetry_space_group_name_Hall 'C 2c 2'
_symmetry_space_group_name_H-M 'C 2 2 21'
_atom_sites_solution_hydrogens geom
_atom_sites_solution_primary direct
_atom_sites_solution_secondary difmap
_audit_creation_method SHELXL-97
_cell_angle_alpha 90.00
_cell_angle_beta 90.00
_cell_angle_gamma 90.00
_cell_formula_units_Z 16
_cell_length_a 17.2192(13)
_cell_length_b 18.0407(14)
_cell_length_c 15.4424(12)
_cell_measurement_reflns_used 2200
_cell_measurement_temperature 295(2)
_cell_measurement_theta_max 28.56
_cell_measurement_theta_min 2.05
_cell_volume 4797.1(6)
_computing_cell_refinement SMART
_computing_data_collection 'SMART (Siemens, 1996)'
_computing_data_reduction 'SAINT (Siemens, 1996)'
_computing_molecular_graphics SHELXTL
_computing_publication_material SHELXTL
_computing_structure_refinement SHELXTL
_computing_structure_solution 'SHELXTL (Sheldrick, 1997)'
_diffrn_ambient_temperature 295(2)
_diffrn_measured_fraction_theta_full 1.000
_diffrn_measured_fraction_theta_max 1.000
_diffrn_measurement_device_type 'Brruker SMART CCD area-detector'
_diffrn_measurement_method '\f and \w'
_diffrn_radiation_monochromator graphite
_diffrn_radiation_source 'fine-focus sealed tube'
_diffrn_radiation_type MoK\a
_diffrn_radiation_wavelength 0.71073
_diffrn_reflns_av_R_equivalents 0.0311
_diffrn_reflns_av_sigmaI/netI 0.0223
_diffrn_reflns_limit_h_max 15
_diffrn_reflns_limit_h_min -20
_diffrn_reflns_limit_k_max 21
_diffrn_reflns_limit_k_min -20
_diffrn_reflns_limit_l_max 18
_diffrn_reflns_limit_l_min -18
_diffrn_reflns_number 13784
_diffrn_reflns_theta_full 25.00
_diffrn_reflns_theta_max 25.00
_diffrn_reflns_theta_min 1.63
_diffrn_standards_decay_% 0
_diffrn_standards_number 0
_exptl_absorpt_coefficient_mu 0.085
_exptl_absorpt_correction_T_max 0.9883
_exptl_absorpt_correction_T_min 0.9833
_exptl_absorpt_correction_type multi-scan
_exptl_absorpt_process_details '(SADABS; Sheldrick, 1996)'
_exptl_crystal_colour yellow
_exptl_crystal_density_diffrn 1.259
_exptl_crystal_density_method 'not measured'
_exptl_crystal_description block
_exptl_crystal_F_000 1920
_exptl_crystal_size_max 0.20
_exptl_crystal_size_mid 0.16
_exptl_crystal_size_min 0.14
_refine_diff_density_max 0.110
_refine_diff_density_min -0.109
_refine_ls_extinction_method none
_refine_ls_goodness_of_fit_ref 1.154
_refine_ls_hydrogen_treatment constr
_refine_ls_matrix_type full
_refine_ls_number_parameters 311
_refine_ls_number_reflns 2350
_refine_ls_number_restraints 0
_refine_ls_restrained_S_all 1.154
_refine_ls_R_factor_all 0.0419
_refine_ls_R_factor_gt 0.0358
_refine_ls_shift/su_max 0.009
_refine_ls_shift/su_mean 0.001
_refine_ls_structure_factor_coef Fsqd
_refine_ls_weighting_details 'calc w = 1/[\s^2^(Fo^2^)+(0.05P)^2^+0.8026P] where P = (Fo^2^+2Fc^2^)/3'
_refine_ls_weighting_scheme calc
_refine_ls_wR_factor_gt 0.0892
_refine_ls_wR_factor_ref 0.0934
_reflns_number_gt 2087
_reflns_number_total 2350
_reflns_threshold_expression I>2\s(I)
_cod_data_source_file bt6708.cif
_cod_data_source_block I
_cod_depositor_comments
;
The following automatic conversions were performed:
'_geom_bond_publ_flag' value 'Y' changed to 'y' according to
'/home/saulius/struct/CIF-dictionaries/cif_core.dic' dictionary named
'cif_core.dic' version 2.4.1 from 2010-06-29 (11
times).

'_geom_angle_publ_flag' value 'Y' changed to 'y' according to
'/home/saulius/struct/CIF-dictionaries/cif_core.dic' dictionary named
'cif_core.dic' version 2.4.1 from 2010-06-29 (2
times).

'_geom_torsion_publ_flag' value 'Y' changed to 'y' according to
'/home/saulius/struct/CIF-dictionaries/cif_core.dic' dictionary named
'cif_core.dic' version 2.4.1 from 2010-06-29 (3 times).

Automatic conversion script
Id: cif_fix_enum 1527 2010-12-29 10:47:43Z saulius 

The following automatic conversions were performed:

'_geom_bond_publ_flag' value 'Y' changed to 'y' according to
/home/saulius/struct/CIF-dictionaries/cif_core.dic dictionary named
'cif_core.dic' version 2.4.1 from 2010-06-29 (11
times).

'_geom_angle_publ_flag' value 'Y' changed to 'y' according
to /home/saulius/struct/CIF-dictionaries/cif_core.dic dictionary
named 'cif_core.dic' version 2.4.1 from 2010-06-29 (2
times).

'_geom_torsion_publ_flag' value 'Y' changed to 'y' according
to /home/saulius/struct/CIF-dictionaries/cif_core.dic dictionary
named 'cif_core.dic' version 2.4.1 from 2010-06-29 (3 times).

Automatic conversion script
Id: cif_fix_values 1715 2011-07-08 13:25:40Z adriana 
;
_cod_database_code 2206633
_cod_database_fobs_code 2206633

loop_
_symmetry_equiv_pos_as_xyz
'x, y, z'
'-x, -y, z+1/2'
'-x, y, -z+1/2'
'x, -y, -z'
'x+1/2, y+1/2, z'
'-x+1/2, -y+1/2, z+1/2'
'-x+1/2, y+1/2, -z+1/2'
'x+1/2, -y+1/2, -z'

loop_
_atom_site_label
_atom_site_fract_x
_atom_site_fract_y
_atom_site_fract_z
_atom_site_U_iso_or_equiv
_atom_site_adp_type
_atom_site_calc_flag
_atom_site_refinement_flags
_atom_site_occupancy
_atom_site_type_symbol
C1 0.89185(16) 0.27588(15) 0.61505(18) 0.0886(8) Uani d . 1 C
H1 0.9214 0.2332 0.6223 0.106 Uiso calc R 1 H
C2 0.9112(2) 0.3401(2) 0.6598(2) 0.1102(11) Uani d . 1 C
H2 0.9526 0.3396 0.6984 0.132 Uiso calc R 1 H
C3 0.8706(2) 0.40341(19) 0.64803(19) 0.1014(10) Uani d . 1 C
H3 0.8838 0.4463 0.6781 0.122 Uiso calc R 1 H
C4 0.81014(18) 0.40338(16) 0.5916(2) 0.0978(9) Uani d . 1 C
H4 0.7827 0.4470 0.5818 0.117 Uiso calc R 1 H
C5 0.78924(15) 0.34035(13) 0.54907(17) 0.0774(7) Uani d . 1 C
H5 0.7469 0.3413 0.5117 0.093 Uiso calc R 1 H
C6 0.82963(12) 0.27548(12) 0.56050(12) 0.0554(5) Uani d . 1 C
C7 0.74262(13) 0.19103(11) 0.50319(12) 0.0576(5) Uani d . 1 C
H7 0.7049 0.2207 0.5288 0.069 Uiso calc R 1 H
C8 0.71648(12) 0.12670(11) 0.45472(12) 0.0529(5) Uani d . 1 C
C9 0.63805(13) 0.11571(12) 0.44047(15) 0.0634(6) Uani d . 1 C
H9 0.6025 0.1496 0.4626 0.076 Uiso calc R 1 H
C10 0.61142(13) 0.05572(12) 0.39429(16) 0.0651(6) Uani d . 1 C
H10 0.5585 0.0498 0.3847 0.078 Uiso calc R 1 H
C11 0.66311(13) 0.00458(11) 0.36240(13) 0.0554(5) Uani d . 1 C
C12 0.74290(12) 0.01374(10) 0.37728(13) 0.0506(5) Uani d . 1 C
C13 0.76877(12) 0.07442(11) 0.42206(12) 0.0531(5) Uani d . 1 C
H13 0.8218 0.0809 0.4308 0.064 Uiso calc R 1 H
C14 0.86909(14) -0.03773(14) 0.35568(17) 0.0747(7) Uani d . 1 C
H14A 0.8880 0.0079 0.3317 0.112 Uiso calc R 1 H
H14B 0.8933 -0.0787 0.3266 0.112 Uiso calc R 1 H
H14C 0.8813 -0.0396 0.4163 0.112 Uiso calc R 1 H
C15 0.28156(15) 0.41454(13) 0.15345(13) 0.0657(6) Uani d . 1 C
H15 0.2398 0.4460 0.1637 0.079 Uiso calc R 1 H
C16 0.34334(16) 0.43990(16) 0.10535(16) 0.0801(7) Uani d . 1 C
H16 0.3434 0.4882 0.0842 0.096 Uiso calc R 1 H
C17 0.40428(18) 0.39426(19) 0.08890(19) 0.0941(9) Uani d . 1 C
H17 0.4462 0.4111 0.0564 0.113 Uiso calc R 1 H
C18 0.40355(16) 0.32389(19) 0.1202(2) 0.1021(10) Uani d . 1 C
H18 0.4448 0.2924 0.1078 0.122 Uiso calc R 1 H
C19 0.34258(14) 0.29829(15) 0.17016(17) 0.0805(7) Uani d . 1 C
H19 0.3438 0.2504 0.1924 0.097 Uiso calc R 1 H
C20 0.28004(12) 0.34360(12) 0.18698(12) 0.0554(5) Uani d . 1 C
C21 0.19506(12) 0.25513(12) 0.24183(12) 0.0550(5) Uani d . 1 C
H21 0.2244 0.2210 0.2108 0.066 Uiso calc R 1 H
C22 0.12974(12) 0.22736(11) 0.29202(12) 0.0514(5) Uani d . 1 C
C23 0.11956(13) 0.15154(12) 0.30087(15) 0.0620(6) Uani d . 1 C
H23 0.1544 0.1191 0.2747 0.074 Uiso calc R 1 H
C24 0.05824(13) 0.12373(11) 0.34817(15) 0.0638(6) Uani d . 1 C
H24 0.0523 0.0727 0.3538 0.077 Uiso calc R 1 H
C25 0.00593(12) 0.17024(10) 0.38694(14) 0.0549(5) Uani d . 1 C
C26 0.01434(11) 0.24740(11) 0.37663(13) 0.0507(5) Uani d . 1 C
C27 0.07564(12) 0.27487(11) 0.33055(12) 0.0531(5) Uani d . 1 C
H27 0.0815 0.3259 0.3247 0.064 Uiso calc R 1 H
C28 -0.04349(15) 0.36572(11) 0.40022(17) 0.0736(6) Uani d . 1 C
H28D 0.0043 0.3872 0.4200 0.110 Uiso calc R 1 H
H28E -0.0862 0.3875 0.4311 0.110 Uiso calc R 1 H
H28F -0.0495 0.3749 0.3393 0.110 Uiso calc R 1 H
N1 0.81321(10) 0.20974(9) 0.51322(10) 0.0564(4) Uani d . 1 N
N2 0.21477(10) 0.32287(9) 0.23757(10) 0.0531(4) Uani d . 1 N
O1 0.63535(9) -0.05376(8) 0.31611(11) 0.0723(5) Uani d . 1 O
H1A 0.6714 -0.0811 0.3026 0.108 Uiso calc R 1 H
O2 0.78743(9) -0.04180(8) 0.34457(10) 0.0695(4) Uani d . 1 O
O3 -0.05308(9) 0.14130(8) 0.43376(11) 0.0702(4) Uani d . 1 O
H3A -0.0840 0.1742 0.4462 0.105 Uiso calc R 1 H
O4 -0.04224(9) 0.28820(8) 0.41538(11) 0.0741(5) Uani d . 1 O

loop_
_atom_site_aniso_label
_atom_site_aniso_U_11
_atom_site_aniso_U_22
_atom_site_aniso_U_33
_atom_site_aniso_U_12
_atom_site_aniso_U_13
_atom_site_aniso_U_23
C1 0.0825(18) 0.0846(18) 0.0988(19) -0.0005(15) -0.0312(16) 0.0028(16)
C2 0.111(3) 0.119(3) 0.101(2) -0.028(2) -0.0471(19) -0.005(2)
C3 0.118(3) 0.100(2) 0.0868(19) -0.022(2) 0.0039(18) -0.0395(18)
C4 0.098(2) 0.0742(17) 0.121(2) 0.0071(15) -0.0036(19) -0.0411(17)
C5 0.0758(16) 0.0664(16) 0.0899(16) 0.0140(13) -0.0134(14) -0.0198(13)
C6 0.0584(12) 0.0605(13) 0.0475(10) -0.0030(10) 0.0053(9) -0.0045(9)
C7 0.0655(14) 0.0551(12) 0.0523(11) 0.0033(11) 0.0118(10) -0.0039(9)
C8 0.0588(13) 0.0492(11) 0.0507(10) -0.0047(10) 0.0092(10) 0.0013(9)
C9 0.0587(14) 0.0538(12) 0.0779(14) 0.0011(10) 0.0188(11) -0.0051(11)
C10 0.0505(13) 0.0569(12) 0.0879(15) -0.0054(11) 0.0072(11) -0.0036(11)
C11 0.0580(13) 0.0458(11) 0.0625(12) -0.0053(10) 0.0059(10) 0.0032(9)
C12 0.0561(12) 0.0456(10) 0.0500(10) 0.0009(9) 0.0056(9) 0.0003(9)
C13 0.0524(12) 0.0542(12) 0.0528(10) -0.0010(9) 0.0001(9) 0.0028(9)
C14 0.0616(16) 0.0772(16) 0.0851(17) 0.0110(12) 0.0031(12) -0.0118(13)
C15 0.0664(15) 0.0699(14) 0.0608(12) -0.0023(12) 0.0058(11) 0.0055(11)
C16 0.0847(19) 0.0878(17) 0.0678(15) -0.0208(16) 0.0049(13) 0.0055(13)
C17 0.079(2) 0.111(2) 0.093(2) -0.0180(18) 0.0254(15) -0.0140(18)
C18 0.0632(17) 0.106(2) 0.137(3) 0.0065(16) 0.0266(17) -0.012(2)
C19 0.0611(15) 0.0779(16) 0.1025(18) 0.0063(13) 0.0093(14) -0.0023(14)
C20 0.0516(12) 0.0624(13) 0.0523(11) -0.0016(10) 0.0004(9) -0.0056(9)
C21 0.0561(13) 0.0590(13) 0.0499(10) 0.0040(10) 0.0025(9) -0.0056(9)
C22 0.0538(12) 0.0520(12) 0.0483(10) -0.0018(9) -0.0055(9) -0.0060(9)
C23 0.0579(13) 0.0543(13) 0.0736(14) 0.0036(11) 0.0019(11) -0.0096(10)
C24 0.0597(13) 0.0436(11) 0.0881(15) -0.0024(11) 0.0000(12) 0.0000(11)
C25 0.0497(12) 0.0515(11) 0.0635(12) -0.0022(10) -0.0028(10) 0.0048(10)
C26 0.0520(12) 0.0513(11) 0.0488(10) 0.0023(9) -0.0005(9) -0.0012(9)
C27 0.0600(13) 0.0460(10) 0.0533(11) -0.0019(9) -0.0023(10) 0.0003(9)
C28 0.0774(16) 0.0533(13) 0.0900(17) 0.0099(12) 0.0121(13) 0.0005(12)
N1 0.0609(11) 0.0526(10) 0.0558(9) 0.0015(9) 0.0030(8) -0.0010(8)
N2 0.0532(10) 0.0538(10) 0.0524(9) 0.0023(8) 0.0002(8) -0.0014(8)
O1 0.0605(10) 0.0560(9) 0.1004(12) -0.0060(7) 0.0000(8) -0.0172(9)
O2 0.0582(9) 0.0656(9) 0.0848(10) 0.0067(8) -0.0025(8) -0.0195(8)
O3 0.0591(10) 0.0523(8) 0.0993(12) -0.0022(7) 0.0170(9) 0.0100(8)
O4 0.0750(10) 0.0544(9) 0.0929(11) 0.0050(8) 0.0318(9) 0.0026(8)

loop_
_atom_type_symbol
_atom_type_description
_atom_type_scat_dispersion_real
_atom_type_scat_dispersion_imag
_atom_type_scat_source
C C 0.0033 0.0000 'International Tables Vol C Tables 4.2.6.8 and 6.1.1.4'
H H 0.0000 0.0000 'International Tables Vol C Tables 4.2.6.8 and 6.1.1.4'
N N 0.0061 0.0000 'International Tables Vol C Tables 4.2.6.8 and 6.1.1.4'
O O 0.0106 0.0000 'International Tables Vol C Tables 4.2.6.8 and 6.1.1.4'

loop_
_geom_angle_atom_site_label_1
_geom_angle_atom_site_label_2
_geom_angle_atom_site_label_3
_geom_angle
_geom_angle_publ_flag
C6 C1 C2 120.0(3) ?
C6 C1 H1 120.0 ?
C2 C1 H1 120.0 ?
C3 C2 C1 120.9(3) ?
C3 C2 H2 119.6 ?
C1 C2 H2 119.6 ?
C2 C3 C4 118.9(3) ?
C2 C3 H3 120.5 ?
C4 C3 H3 120.6 ?
C3 C4 C5 120.8(3) ?
C3 C4 H4 119.6 ?
C5 C4 H4 119.6 ?
C4 C5 C6 121.1(2) ?
C4 C5 H5 119.5 ?
C6 C5 H5 119.5 ?
C1 C6 C5 118.2(2) ?
C1 C6 N1 118.6(2) ?
C5 C6 N1 122.99(19) ?
N1 C7 C8 124.8(2) y
N1 C7 H7 117.6 ?
C8 C7 H7 117.6 ?
C9 C8 C13 118.36(19) ?
C9 C8 C7 119.95(19) ?
C13 C8 C7 121.69(19) ?
C10 C9 C8 121.4(2) ?
C10 C9 H9 119.3 ?
C8 C9 H9 119.3 ?
C9 C10 C11 119.9(2) ?
C9 C10 H10 120.0 ?
C11 C10 H10 120.0 ?
O1 C11 C10 118.74(19) ?
O1 C11 C12 121.46(19) ?
C10 C11 C12 119.80(19) ?
O2 C12 C13 126.41(19) ?
O2 C12 C11 113.88(17) ?
C13 C12 C11 119.71(19) ?
C12 C13 C8 120.8(2) ?
C12 C13 H13 119.6 ?
C8 C13 H13 119.6 ?
O2 C14 H14A 109.5 ?
O2 C14 H14B 109.5 ?
H14A C14 H14B 109.5 ?
O2 C14 H14C 109.5 ?
H14A C14 H14C 109.5 ?
H14B C14 H14C 109.5 ?
C16 C15 C20 121.7(2) ?
C16 C15 H15 119.2 ?
C20 C15 H15 119.2 ?
C17 C16 C15 119.8(3) ?
C17 C16 H16 120.1 ?
C15 C16 H16 120.1 ?
C16 C17 C18 119.5(3) ?
C16 C17 H17 120.2 ?
C18 C17 H17 120.2 ?
C17 C18 C19 121.2(3) ?
C17 C18 H18 119.4 ?
C19 C18 H18 119.4 ?
C20 C19 C18 120.1(3) ?
C20 C19 H19 120.0 ?
C18 C19 H19 120.0 ?
C19 C20 C15 117.7(2) ?
C19 C20 N2 124.5(2) ?
C15 C20 N2 117.76(19) ?
N2 C21 C22 124.44(19) y
N2 C21 H21 117.8 ?
C22 C21 H21 117.8 ?
C23 C22 C27 118.6(2) ?
C23 C22 C21 119.36(19) ?
C27 C22 C21 122.04(18) ?
C24 C23 C22 120.6(2) ?
C24 C23 H23 119.7 ?
C22 C23 H23 119.7 ?
C25 C24 C23 120.84(19) ?
C25 C24 H24 119.6 ?
C23 C24 H24 119.6 ?
O3 C25 C24 119.46(18) ?
O3 C25 C26 121.28(19) ?
C24 C25 C26 119.26(19) ?
O4 C26 C27 125.91(17) ?
O4 C26 C25 114.30(18) ?
C27 C26 C25 119.79(19) ?
C26 C27 C22 120.93(18) ?
C26 C27 H27 119.5 ?
C22 C27 H27 119.5 ?
O4 C28 H28D 109.5 ?
O4 C28 H28E 109.5 ?
H28D C28 H28E 109.5 ?
O4 C28 H28F 109.5 ?
H28D C28 H28F 109.5 ?
H28E C28 H28F 109.5 ?
C7 N1 C6 118.33(18) y
C21 N2 C20 119.59(17) y
C11 O1 H1A 109.5 ?
C12 O2 C14 118.44(17) ?
C25 O3 H3A 109.5 ?
C26 O4 C28 118.16(16) ?

loop_
_geom_bond_atom_site_label_1
_geom_bond_atom_site_label_2
_geom_bond_distance
_geom_bond_publ_flag
C1 C6 1.362(4) ?
C1 C2 1.393(5) ?
C1 H1 0.9300 ?
C2 C3 1.347(6) ?
C2 H2 0.9300 ?
C3 C4 1.357(5) ?
C3 H3 0.9300 ?
C4 C5 1.361(4) ?
C4 H4 0.9300 ?
C5 C6 1.374(4) ?
C5 H5 0.9300 ?
C6 N1 1.420(3) y
C7 N1 1.272(3) y
C7 C8 1.453(3) y
C7 H7 0.9300 ?
C8 C9 1.383(3) ?
C8 C13 1.399(3) ?
C9 C10 1.375(4) ?
C9 H9 0.9300 ?
C10 C11 1.374(4) ?
C10 H10 0.9300 ?
C11 O1 1.358(3) y
C11 C12 1.404(4) ?
C12 O2 1.359(3) y
C12 C13 1.369(3) ?
C13 H13 0.9300 ?
C14 O2 1.421(3) y
C14 H14A 0.9600 ?
C14 H14B 0.9600 ?
C14 H14C 0.9600 ?
C15 C16 1.376(4) ?
C15 C20 1.384(4) ?
C15 H15 0.9300 ?
C16 C17 1.357(5) ?
C16 H16 0.9300 ?
C17 C18 1.358(5) ?
C17 H17 0.9300 ?
C18 C19 1.383(5) ?
C18 H18 0.9300 ?
C19 C20 1.376(4) ?
C19 H19 0.9300 ?
C20 N2 1.417(3) y
C21 N2 1.270(3) y
C21 C22 1.455(4) y
C21 H21 0.9300 ?
C22 C23 1.385(3) ?
C22 C27 1.400(3) ?
C23 C24 1.377(4) ?
C23 H23 0.9300 ?
C24 C25 1.369(4) ?
C24 H24 0.9300 ?
C25 O3 1.353(3) y
C25 C26 1.410(3) ?
C26 O4 1.360(3) y
C26 C27 1.365(4) ?
C27 H27 0.9300 ?
C28 O4 1.419(3) y
C28 H28D 0.9600 ?
C28 H28E 0.9600 ?
C28 H28F 0.9600 ?
O1 H1A 0.8200 ?
O3 H3A 0.8200 ?

loop_
_geom_hbond_atom_site_label_D
_geom_hbond_atom_site_label_H
_geom_hbond_atom_site_label_A
_geom_hbond_site_symmetry_A
_geom_hbond_distance_DH
_geom_hbond_distance_HA
_geom_hbond_distance_DA
_geom_hbond_angle_DHA
O3 H3A O4 . 0.82 2.23 2.672(2) 114
O3 H3A N1 1_455 0.82 2.15 2.886(2) 150
O1 H1A O2 . 0.82 2.22 2.664(2) 115
O1 H1A N2 5_545 0.82 2.14 2.880(2) 151
C13 H13 O3 1_655 0.93 2.41 3.301(3) 159
C27 H27 O1 5_455 0.93 2.37 3.266(3) 163

loop_
_geom_torsion_atom_site_label_1
_geom_torsion_atom_site_label_2
_geom_torsion_atom_site_label_3
_geom_torsion_atom_site_label_4
_geom_torsion
_geom_torsion_publ_flag
C6 C1 C2 C3 -2.2(5) ?
C1 C2 C3 C4 0.1(5) ?
C2 C3 C4 C5 1.7(5) ?
C3 C4 C5 C6 -1.5(5) ?
C2 C1 C6 C5 2.4(4) ?
C2 C1 C6 N1 177.6(3) ?
C4 C5 C6 C1 -0.6(4) ?
C4 C5 C6 N1 -175.6(2) ?
N1 C7 C8 C9 -173.4(2) ?
N1 C7 C8 C13 7.1(3) y
C13 C8 C9 C10 -1.0(3) ?
C7 C8 C9 C10 179.5(2) ?
C8 C9 C10 C11 1.0(3) ?
C9 C10 C11 O1 -179.3(2) ?
C9 C10 C11 C12 0.1(3) ?
O1 C11 C12 O2 -2.5(3) ?
C10 C11 C12 O2 178.12(19) ?
O1 C11 C12 C13 178.08(18) ?
C10 C11 C12 C13 -1.3(3) ?
O2 C12 C13 C8 -178.01(18) ?
C11 C12 C13 C8 1.3(3) ?
C9 C8 C13 C12 -0.2(3) ?
C7 C8 C13 C12 179.33(17) ?
C20 C15 C16 C17 0.9(4) ?
C15 C16 C17 C18 0.0(4) ?
C16 C17 C18 C19 -1.4(5) ?
C17 C18 C19 C20 1.9(5) ?
C18 C19 C20 C15 -0.9(4) ?
C18 C19 C20 N2 -179.8(2) ?
C16 C15 C20 C19 -0.5(3) ?
C16 C15 C20 N2 178.50(19) ?
N2 C21 C22 C23 -171.8(2) ?
N2 C21 C22 C27 9.5(3) y
C27 C22 C23 C24 -1.3(3) ?
C21 C22 C23 C24 179.91(19) ?
C22 C23 C24 C25 0.4(3) ?
C23 C24 C25 O3 -179.2(2) ?
C23 C24 C25 C26 1.3(3) ?
O3 C25 C26 O4 -1.6(3) ?
C24 C25 C26 O4 177.87(19) ?
O3 C25 C26 C27 178.51(19) ?
C24 C25 C26 C27 -2.0(3) ?
O4 C26 C27 C22 -178.78(19) ?
C25 C26 C27 C22 1.1(3) ?
C23 C22 C27 C26 0.6(3) ?
C21 C22 C27 C26 179.33(18) ?
C8 C7 N1 C6 178.29(17) ?
C1 C6 N1 C7 141.1(2) ?
C5 C6 N1 C7 -43.9(3) y
C22 C21 N2 C20 179.51(17) ?
C19 C20 N2 C21 -28.0(3) y
C15 C20 N2 C21 153.1(2) ?
C13 C12 O2 C14 -1.0(3) ?
C11 C12 O2 C14 179.7(2) ?
C27 C26 O4 C28 6.9(3) ?
C25 C26 O4 C28 -173.0(2) ?

loop_
_cod_related_entry_id
_cod_related_entry_database
_cod_related_entry_code
1 ChemSpider 21361761
